data_2225348
loop_
_publ_author_name
'Xia, Dao-Cheng'
'Yao, Ji-Huan'

_publ_section_title
;
 2-Phenylimidazolium acetate
;
_journal_coeditor_code PV2258
_journal_issue 3
_journal_name_full 'Acta Crystallographica Section E'
_journal_page_first o649
_journal_paper_doi 10.1107/S1600536810004939
_journal_volume 66
_journal_year 2010
_chemical_formula_iupac 'C9 H9 N2 +, C2 H3 O2 -'
_chemical_formula_moiety 'C9 H9 N2 +, C2 H3 O2 -'
_chemical_formula_sum 'C11 H12 N2 O2'
_chemical_formula_weight 204.23
_chemical_name_systematic
;
2-Phenylimidazolium acetate
;
_space_group_IT_number 14
_symmetry_cell_setting monoclinic
_symmetry_space_group_name_Hall '-P 2yn'
_symmetry_space_group_name_H-M 'P 1 21/n 1'
_atom_sites_solution_hydrogens geom
_atom_sites_solution_primary direct
_atom_sites_solution_secondary difmap
_audit_creation_method SHELXL-97
_cell_angle_alpha 90.00
_cell_angle_beta 97.982(5)
_cell_angle_gamma 90.00
_cell_formula_units_Z 8
_cell_length_a 10.0320(6)
_cell_length_b 11.0043(7)
_cell_length_c 19.3936(9)
_cell_measurement_reflns_used 4331
_cell_measurement_temperature 293(2)
_cell_measurement_theta_max 26.37
_cell_measurement_theta_min 2.13
_cell_volume 2120.2(2)
_computing_cell_refinement 'CrysAlis CCD (Oxford Diffraction, 2006)'
_computing_data_collection 'CrysAlis CCD (Oxford Diffraction, 2006)'
_computing_data_reduction 'CrysAlis RED (Oxford Diffraction, 2006)'
_computing_molecular_graphics 'SHELXTL (Sheldrick, 2008)'
_computing_publication_material 'SHELXT (Sheldrick, 2008)L'
_computing_structure_refinement 'SHELXL97 (Sheldrick, 2008)'
_computing_structure_solution 'SHELXS97 (Sheldrick, 2008)'
_diffrn_ambient_temperature 293(2)
_diffrn_detector_area_resol_mean 10.0
_diffrn_measured_fraction_theta_full 0.998
_diffrn_measured_fraction_theta_max 0.996
_diffrn_measurement_device_type 'Oxford Diffraction Gemini R Ultra'
_diffrn_measurement_method '\w scan'
_diffrn_radiation_monochromator graphite
_diffrn_radiation_source 'fine-focus sealed tube'
_diffrn_radiation_type MoK\a
_diffrn_radiation_wavelength 0.71073
_diffrn_reflns_av_R_equivalents 0.0234
_diffrn_reflns_av_sigmaI/netI 0.0595
_diffrn_reflns_limit_h_max 12
_diffrn_reflns_limit_h_min -12
_diffrn_reflns_limit_k_max 13
_diffrn_reflns_limit_k_min -9
_diffrn_reflns_limit_l_max 24
_diffrn_reflns_limit_l_min -18
_diffrn_reflns_number 9257
_diffrn_reflns_theta_full 25.00
_diffrn_reflns_theta_max 26.37
_diffrn_reflns_theta_min 2.13
_diffrn_standards_interval_count 0
_diffrn_standards_interval_time 0
_diffrn_standards_number 0
_exptl_absorpt_coefficient_mu 0.090
_exptl_absorpt_correction_T_max 0.81
_exptl_absorpt_correction_T_min 0.57
_exptl_absorpt_correction_type multi-scan
_exptl_absorpt_process_details
;
(CrysAlis RED; Oxford Diffraction, 2006)
;
_exptl_crystal_colour colorless
_exptl_crystal_density_diffrn 1.280
_exptl_crystal_density_method 'not measured'
_exptl_crystal_description block
_exptl_crystal_F_000 864
_exptl_crystal_size_max 0.21
_exptl_crystal_size_mid 0.18
_exptl_crystal_size_min 0.17
_refine_diff_density_max 0.168
_refine_diff_density_min -0.160
_refine_ls_extinction_coef 0.0175(15)
_refine_ls_extinction_expression Fc^*^=kFc[1+0.001xFc^2^\l^3^/sin(2\q)]^-1/4^
_refine_ls_extinction_method SHELXL
_refine_ls_goodness_of_fit_ref 0.823
_refine_ls_hydrogen_treatment constr
_refine_ls_matrix_type full
_refine_ls_number_parameters 272
_refine_ls_number_reflns 4331
_refine_ls_number_restraints 0
_refine_ls_restrained_S_all 0.823
_refine_ls_R_factor_all 0.0862
_refine_ls_R_factor_gt 0.0407
_refine_ls_shift/su_max 0.001
_refine_ls_shift/su_mean 0.000
_refine_ls_structure_factor_coef Fsqd
_refine_ls_weighting_details 'calc w=1/[\s^2^(Fo^2^)+(0.0675P)^2^+0.0000P] where P=(Fo^2^+2Fc^2^)/3'
_refine_ls_weighting_scheme calc
_refine_ls_wR_factor_gt 0.1050
_refine_ls_wR_factor_ref 0.1135
_reflns_number_gt 2142
_reflns_number_total 4331
_reflns_threshold_expression ' I > 2.o \s(I)'
_cod_data_source_file pv2258.cif
_cod_data_source_block I
_cod_original_sg_symbol_H-M 'P 21/n'
_cod_database_code 2225348
_cod_database_fobs_code 2225348

loop_
_symmetry_equiv_pos_as_xyz
'x, y, z'
'-x+1/2, y+1/2, -z+1/2'
'-x, -y, -z'
'x-1/2, -y-1/2, z-1/2'

loop_
_atom_site_type_symbol
_atom_site_label
_atom_site_fract_x
_atom_site_fract_y
_atom_site_fract_z
_atom_site_U_iso_or_equiv
_atom_site_adp_type
_atom_site_calc_flag
_atom_site_refinement_flags
_atom_site_occupancy
_atom_site_disorder_assembly
_atom_site_disorder_group
C C1 0.03640(17) 0.18563(16) 0.46297(8) 0.0512(5) Uani d . 1 . .
C C2 0.1416(2) 0.1044(2) 0.46747(10) 0.0877(7) Uani d . 1 . .
H H2A 0.2015 0.0994 0.5085 0.105 Uiso calc R 1 . .
C C3 0.1595(3) 0.0308(2) 0.41253(11) 0.1005(9) Uani d . 1 . .
H H3A 0.2313 -0.0233 0.4167 0.121 Uiso calc R 1 . .
C C4 0.0733(2) 0.03613(19) 0.35197(10) 0.0788(6) Uani d . 1 . .
H H4A 0.0856 -0.0139 0.3147 0.095 Uiso calc R 1 . .
C C5 -0.0309(2) 0.1154(2) 0.34671(11) 0.0829(7) Uani d . 1 . .
H H5 -0.0904 0.1196 0.3055 0.100 Uiso calc R 1 . .
C C6 -0.0498(2) 0.18957(19) 0.40128(10) 0.0732(6) Uani d . 1 . .
H H6 -0.1220 0.2434 0.3965 0.088 Uiso calc R 1 . .
C C7 0.01993(17) 0.26654(16) 0.52036(8) 0.0495(4) Uani d . 1 . .
C C8 0.05331(19) 0.36114(18) 0.62119(9) 0.0629(5) Uani d . 1 . .
H H8 0.0891 0.3829 0.6663 0.075 Uiso calc R 1 . .
C C9 -0.0501(2) 0.41439(18) 0.58166(9) 0.0683(6) Uani d . 1 . .
H H9 -0.0992 0.4805 0.5943 0.082 Uiso calc R 1 . .
C C10 0.5548(2) 0.2029(2) 0.49467(11) 0.0949(8) Uani d . 1 . .
H H10 0.5801 0.2131 0.5423 0.114 Uiso calc R 1 . .
C C11 0.6097(2) 0.1266(2) 0.45397(11) 0.0956(8) Uani d . 1 . .
H H11 0.6807 0.0737 0.4679 0.115 Uiso calc R 1 . .
C C12 0.44891(18) 0.22354(17) 0.38869(9) 0.0559(5) Uani d . 1 . .
C C13 0.35306(17) 0.26213(15) 0.32912(8) 0.0504(4) Uani d . 1 . .
C C14 0.3567(2) 0.2150(2) 0.26411(10) 0.0761(6) Uani d . 1 . .
H H14 0.4247 0.1609 0.2570 0.091 Uiso calc R 1 . .
C C15 0.2611(2) 0.2466(2) 0.20906(10) 0.0883(7) Uani d . 1 . .
H H15 0.2648 0.2128 0.1654 0.106 Uiso calc R 1 . .
C C16 0.1615(2) 0.32649(19) 0.21777(10) 0.0710(6) Uani d . 1 . .
H H16 0.0972 0.3478 0.1805 0.085 Uiso calc R 1 . .
C C17 0.1577(2) 0.37441(19) 0.28156(10) 0.0806(7) Uani d . 1 . .
H H17 0.0901 0.4292 0.2882 0.097 Uiso calc R 1 . .
C C18 0.2532(2) 0.34293(19) 0.33701(10) 0.0768(6) Uani d . 1 . .
H H18 0.2492 0.3774 0.3805 0.092 Uiso calc R 1 . .
C C19 0.32986(18) 0.48865(18) 0.55858(9) 0.0571(5) Uani d . 1 . .
C C20 0.4364(2) 0.4355(2) 0.61201(10) 0.0811(7) Uani d . 1 . .
H H20A 0.4395 0.4798 0.6548 0.122 Uiso calc R 1 . .
H H20B 0.5222 0.4408 0.5956 0.122 Uiso calc R 1 . .
H H20C 0.4157 0.3518 0.6198 0.122 Uiso calc R 1 . .
C C21 0.30718(17) 0.07402(17) 0.69394(8) 0.0518(5) Uani d . 1 . .
C C22 0.2379(2) 0.14122(19) 0.74594(10) 0.0787(6) Uani d . 1 . .
H H22A 0.2543 0.1006 0.7901 0.118 Uiso calc R 1 . .
H H22B 0.1429 0.1435 0.7303 0.118 Uiso calc R 1 . .
H H22C 0.2722 0.2227 0.7508 0.118 Uiso calc R 1 . .
N N1 -0.07063(15) 0.35460(14) 0.51965(7) 0.0600(4) Uani d . 1 . .
H H1 -0.1323 0.3712 0.4856 0.072 Uiso calc R 1 . .
N N2 0.09625(14) 0.26903(13) 0.58294(6) 0.0540(4) Uani d . 1 . .
H H2 0.1616 0.2203 0.5966 0.065 Uiso calc R 1 . .
N N3 0.45439(16) 0.26380(15) 0.45407(7) 0.0711(5) Uani d . 1 . .
H H3 0.4034 0.3187 0.4681 0.085 Uiso calc R 1 . .
N N4 0.54380(16) 0.13943(14) 0.38802(7) 0.0701(5) Uani d . 1 . .
H H4 0.5608 0.0997 0.3520 0.084 Uiso calc R 1 . .
O O1 0.26407(14) 0.57803(13) 0.57651(6) 0.0737(4) Uani d . 1 . .
O O2 0.31032(13) 0.44328(12) 0.49935(6) 0.0750(4) Uani d . 1 . .
O O3 0.29723(12) 0.11352(12) 0.63317(6) 0.0673(4) Uani d . 1 . .
O O4 0.37241(12) -0.02072(11) 0.71421(5) 0.0642(4) Uani d . 1 . .

loop_
_atom_site_aniso_label
_atom_site_aniso_U_11
_atom_site_aniso_U_22
_atom_site_aniso_U_33
_atom_site_aniso_U_12
_atom_site_aniso_U_13
_atom_site_aniso_U_23
C1 0.0531(11) 0.0512(11) 0.0485(10) 0.0027(9) 0.0046(8) 0.0053(8)
C2 0.1034(17) 0.0981(17) 0.0551(12) 0.0501(14) -0.0114(11) -0.0115(12)
C3 0.118(2) 0.1063(19) 0.0703(14) 0.0594(16) -0.0112(13) -0.0202(13)
C4 0.0918(16) 0.0745(15) 0.0666(13) 0.0126(13) -0.0009(11) -0.0162(11)
C5 0.0869(16) 0.0860(16) 0.0676(13) 0.0161(13) -0.0186(11) -0.0186(12)
C6 0.0732(14) 0.0746(14) 0.0667(12) 0.0202(11) -0.0086(10) -0.0083(11)
C7 0.0524(11) 0.0502(11) 0.0460(9) 0.0071(9) 0.0076(8) 0.0084(8)
C8 0.0749(13) 0.0677(14) 0.0461(9) 0.0115(11) 0.0084(9) -0.0007(10)
C9 0.0818(14) 0.0701(14) 0.0532(11) 0.0242(11) 0.0107(10) -0.0026(10)
C10 0.1201(19) 0.1024(19) 0.0555(12) 0.0555(16) -0.0113(12) -0.0029(12)
C11 0.1139(19) 0.1034(19) 0.0626(13) 0.0610(16) -0.0123(12) 0.0016(13)
C12 0.0571(12) 0.0536(12) 0.0560(11) 0.0114(9) 0.0041(8) 0.0002(9)
C13 0.0475(10) 0.0484(11) 0.0533(10) 0.0040(9) 0.0002(8) -0.0026(8)
C14 0.0737(14) 0.0895(16) 0.0623(12) 0.0335(12) -0.0003(10) -0.0080(11)
C15 0.0917(17) 0.1143(19) 0.0546(12) 0.0340(15) -0.0044(11) -0.0150(12)
C16 0.0619(13) 0.0847(15) 0.0610(12) 0.0135(11) -0.0106(10) -0.0015(11)
C17 0.0730(14) 0.0889(16) 0.0731(13) 0.0335(12) -0.0144(11) -0.0154(12)
C18 0.0798(14) 0.0843(15) 0.0598(11) 0.0301(12) -0.0129(10) -0.0202(11)
C19 0.0555(11) 0.0621(13) 0.0525(11) 0.0081(10) 0.0036(9) 0.0016(10)
C20 0.0828(15) 0.0834(16) 0.0703(13) 0.0202(12) -0.0138(11) 0.0009(11)
C21 0.0486(10) 0.0578(12) 0.0454(10) 0.0007(9) -0.0057(8) -0.0034(9)
C22 0.1009(16) 0.0776(15) 0.0563(11) 0.0177(13) 0.0065(10) -0.0068(11)
N1 0.0645(10) 0.0650(10) 0.0488(9) 0.0173(8) 0.0021(7) 0.0056(8)
N2 0.0579(9) 0.0567(10) 0.0467(8) 0.0109(7) 0.0045(7) 0.0057(7)
N3 0.0800(11) 0.0759(12) 0.0542(9) 0.0321(9) -0.0024(8) -0.0026(8)
N4 0.0808(11) 0.0694(11) 0.0567(9) 0.0303(9) -0.0022(8) -0.0028(8)
O1 0.0818(9) 0.0766(10) 0.0590(8) 0.0280(8) -0.0030(6) -0.0086(7)
O2 0.0823(10) 0.0845(10) 0.0550(8) 0.0301(8) -0.0018(7) -0.0102(7)
O3 0.0727(9) 0.0785(10) 0.0495(7) 0.0216(7) 0.0042(6) 0.0081(6)
O4 0.0705(9) 0.0657(9) 0.0519(7) 0.0191(7) -0.0074(6) 0.0006(6)

loop_
_atom_type_symbol
_atom_type_description
_atom_type_scat_dispersion_real
_atom_type_scat_dispersion_imag
_atom_type_scat_source
C C 0.0033 0.0016 'International Tables Vol C Tables 4.2.6.8 and 6.1.1.4'
H H 0.0000 0.0000 'International Tables Vol C Tables 4.2.6.8 and 6.1.1.4'
N N 0.0061 0.0033 'International Tables Vol C Tables 4.2.6.8 and 6.1.1.4'
O O 0.0106 0.0060 'International Tables Vol C Tables 4.2.6.8 and 6.1.1.4'

loop_
_geom_angle_atom_site_label_1
_geom_angle_atom_site_label_2
_geom_angle_atom_site_label_3
_geom_angle_site_symmetry_1
_geom_angle_site_symmetry_3
_geom_angle
_geom_angle_publ_flag
C2 C1 C6 . . 117.35(17) ?
C2 C1 C7 . . 121.14(15) ?
C6 C1 C7 . . 121.48(16) ?
C3 C2 C1 . . 121.11(17) ?
C3 C2 H2A . . 119.4 ?
C1 C2 H2A . . 119.4 ?
C4 C3 C2 . . 120.7(2) ?
C4 C3 H3A . . 119.7 ?
C2 C3 H3A . . 119.7 ?
C5 C4 C3 . . 119.0(2) ?
C5 C4 H4A . . 120.5 ?
C3 C4 H4A . . 120.5 ?
C4 C5 C6 . . 120.92(18) ?
C4 C5 H5 . . 119.5 ?
C6 C5 H5 . . 119.5 ?
C5 C6 C1 . . 120.98(19) ?
C5 C6 H6 . . 119.5 ?
C1 C6 H6 . . 119.5 ?
N1 C7 N2 . . 107.34(15) ?
N1 C7 C1 . . 126.18(14) ?
N2 C7 C1 . . 126.44(15) ?
C9 C8 N2 . . 107.04(15) ?
C9 C8 H8 . . 126.5 ?
N2 C8 H8 . . 126.5 ?
C8 C9 N1 . . 107.77(17) ?
C8 C9 H9 . . 126.1 ?
N1 C9 H9 . . 126.1 ?
C11 C10 N3 . . 107.58(17) ?
C11 C10 H10 . . 126.2 ?
N3 C10 H10 . . 126.2 ?
C10 C11 N4 . . 107.85(17) ?
C10 C11 H11 . . 126.1 ?
N4 C11 H11 . . 126.1 ?
N4 C12 N3 . . 107.75(14) ?
N4 C12 C13 . . 126.08(16) ?
N3 C12 C13 . . 126.14(17) ?
C18 C13 C14 . . 117.67(15) ?
C18 C13 C12 . . 120.96(16) ?
C14 C13 C12 . . 121.32(17) ?
C13 C14 C15 . . 120.93(19) ?
C13 C14 H14 . . 119.5 ?
C15 C14 H14 . . 119.5 ?
C16 C15 C14 . . 120.78(19) ?
C16 C15 H15 . . 119.6 ?
C14 C15 H15 . . 119.6 ?
C17 C16 C15 . . 118.79(17) ?
C17 C16 H16 . . 120.6 ?
C15 C16 H16 . . 120.6 ?
C16 C17 C18 . . 120.70(19) ?
C16 C17 H17 . . 119.6 ?
C18 C17 H17 . . 119.6 ?
C13 C18 C17 . . 121.13(18) ?
C13 C18 H18 . . 119.4 ?
C17 C18 H18 . . 119.4 ?
O2 C19 O1 . . 123.17(15) ?
O2 C19 C20 . . 119.18(18) ?
O1 C19 C20 . . 117.65(16) ?
C19 C20 H20A . . 109.5 ?
C19 C20 H20B . . 109.5 ?
H20A C20 H20B . . 109.5 ?
C19 C20 H20C . . 109.5 ?
H20A C20 H20C . . 109.5 ?
H20B C20 H20C . . 109.5 ?
O3 C21 O4 . . 123.46(17) ?
O3 C21 C22 . . 118.73(16) ?
O4 C21 C22 . . 117.81(16) ?
C21 C22 H22A . . 109.5 ?
C21 C22 H22B . . 109.5 ?
H22A C22 H22B . . 109.5 ?
C21 C22 H22C . . 109.5 ?
H22A C22 H22C . . 109.5 ?
H22B C22 H22C . . 109.5 ?
C7 N1 C9 . . 108.93(14) ?
C7 N1 H1 . . 125.5 ?
C9 N1 H1 . . 125.5 ?
C7 N2 C8 . . 108.91(14) ?
C7 N2 H2 . . 125.5 ?
C8 N2 H2 . . 125.5 ?
C12 N3 C10 . . 108.30(16) ?
C12 N3 H3 . . 125.9 ?
C10 N3 H3 . . 125.9 ?
C12 N4 C11 . . 108.52(16) ?
C12 N4 H4 . . 125.7 ?
C11 N4 H4 . . 125.7 ?

loop_
_geom_bond_atom_site_label_1
_geom_bond_atom_site_label_2
_geom_bond_site_symmetry_2
_geom_bond_distance
_geom_bond_publ_flag
C1 C2 . 1.376(2) ?
C1 C6 . 1.376(2) ?
C1 C7 . 1.453(2) ?
C2 C3 . 1.370(3) ?
C2 H2A . 0.9300 ?
C3 C4 . 1.360(3) ?
C3 H3A . 0.9300 ?
C4 C5 . 1.354(3) ?
C4 H4A . 0.9300 ?
C5 C6 . 1.370(3) ?
C5 H5 . 0.9300 ?
C6 H6 . 0.9300 ?
C7 N1 . 1.327(2) ?
C7 N2 . 1.3425(19) ?
C8 C9 . 1.337(2) ?
C8 N2 . 1.361(2) ?
C8 H8 . 0.9300 ?
C9 N1 . 1.361(2) ?
C9 H9 . 0.9300 ?
C10 C11 . 1.323(3) ?
C10 N3 . 1.366(2) ?
C10 H10 . 0.9300 ?
C11 N4 . 1.363(2) ?
C11 H11 . 0.9300 ?
C12 N4 . 1.329(2) ?
C12 N3 . 1.337(2) ?
C12 C13 . 1.460(2) ?
C13 C18 . 1.364(2) ?
C13 C14 . 1.369(2) ?
C14 C15 . 1.377(2) ?
C14 H14 . 0.9300 ?
C15 C16 . 1.359(3) ?
C15 H15 . 0.9300 ?
C16 C17 . 1.350(3) ?
C16 H16 . 0.9300 ?
C17 C18 . 1.381(2) ?
C17 H17 . 0.9300 ?
C18 H18 . 0.9300 ?
C19 O2 . 1.2429(19) ?
C19 O1 . 1.260(2) ?
C19 C20 . 1.500(2) ?
C20 H20A . 0.9600 ?
C20 H20B . 0.9600 ?
C20 H20C . 0.9600 ?
C21 O3 . 1.2470(19) ?
C21 O4 . 1.264(2) ?
C21 C22 . 1.497(3) ?
C22 H22A . 0.9600 ?
C22 H22B . 0.9600 ?
C22 H22C . 0.9600 ?
N1 H1 . 0.8600 ?
N2 H2 . 0.8600 ?
N3 H3 . 0.8600 ?
N4 H4 . 0.8600 ?

loop_
_geom_hbond_atom_site_label_D
_geom_hbond_atom_site_label_H
_geom_hbond_atom_site_label_A
_geom_hbond_site_symmetry_A
_geom_hbond_distance_DH
_geom_hbond_distance_HA
_geom_hbond_distance_DA
_geom_hbond_angle_DHA
_geom_hbond_publ_flag
N1 H1 O1 3_566 0.86 1.75 2.606(2) 172 y
N2 H2 O3 . 0.86 1.86 2.720(2) 175 y
N3 H3 O2 . 0.86 1.81 2.667(2) 175 y
N4 H4 O4 3_656 0.86 1.76 2.609(2) 169 y
C2 H2A O3 . 0.93 2.48 3.374(2) 161 y
C6 H6 O1 3_566 0.93 2.52 3.407(3) 158 y
C8 H8 O4 2_556 0.93 2.53 3.430(2) 164 y
C14 H14 O4 3_656 0.93 2.55 3.439(2) 159 y
C18 H18 O2 . 0.93 2.41 3.309(2) 162 y
